data_7133685
loop_
_publ_author_name
'Kennedy, Dominic B.'
'Evans, Matthew J.'
'Jones, Dafydd D. L.'
'Parr, Joseph M.'
'Hill, Michael S.'
'Jones, Cameron'

_publ_section_title
;
 A series of neutral alkaline earth metal hydride complexes supported by a
 bulky, unsymmetrical &#x3b2;-diketiminate ligand,
 [{(<sup>Dip/TCHP</sup>Nacnac)M(&#x3bc;-H)}<sub>2</sub>] (M = Mg, Ca, Sr
 or Ba).
;
_journal_issue 78
_journal_name_full 'Chemical communications (Cambridge, England)'
_journal_page_first 10894
_journal_page_last 10897
_journal_paper_doi 10.1039/d4cc04286g
_journal_volume 60
_journal_year 2024
_chemical_formula_sum 'C45 H70 Mg N2 Si'
_chemical_formula_weight 691.43
_space_group_crystal_system monoclinic
_space_group_IT_number 14
_space_group_name_Hall '-P 2yn'
_space_group_name_H-M_alt 'P 1 21/n 1'
_atom_sites_solution_hydrogens geom
_atom_sites_solution_primary fmap
_audit_creation_method SHELXL-2018/3
_audit_update_record
;
2024-08-21 deposited with the CCDC.	2024-09-05 downloaded from the CCDC.
;
_cell_angle_alpha 90
_cell_angle_beta 114.08(3)
_cell_angle_gamma 90
_cell_formula_units_Z 4
_cell_length_a 17.700(4)
_cell_length_b 13.920(3)
_cell_length_c 18.700(4)
_cell_measurement_reflns_used 101367
_cell_measurement_temperature 100(2)
_cell_measurement_theta_max 26.370
_cell_measurement_theta_min 1.336
_cell_volume 4206.4(19)
_computing_cell_refinement 'XDS (Kabsch, 2010)'
_computing_data_collection 'AS QEGUI'
_computing_data_reduction 'XDS (Kabsch, 2010)'
_computing_structure_refinement 'SHELXL-2018/3 (Sheldrick, 2018)'
_computing_structure_solution 'SHELXT 2018/2 (Sheldrick, 2018)'
_diffrn_ambient_temperature 100(2)
_diffrn_detector_area_resol_mean 13.3
_diffrn_measured_fraction_theta_full 1.000
_diffrn_measured_fraction_theta_max 0.994
_diffrn_measurement_device_type MX2
_diffrn_measurement_method 'Omega Scan'
_diffrn_radiation_type Synchrotron
_diffrn_radiation_wavelength 0.71073
_diffrn_reflns_av_R_equivalents 0.0212
_diffrn_reflns_av_unetI/netI 0.0089
_diffrn_reflns_Laue_measured_fraction_full 1.000
_diffrn_reflns_Laue_measured_fraction_max 0.994
_diffrn_reflns_limit_h_max 22
_diffrn_reflns_limit_h_min -22
_diffrn_reflns_limit_k_max 17
_diffrn_reflns_limit_k_min -17
_diffrn_reflns_limit_l_max 23
_diffrn_reflns_limit_l_min -23
_diffrn_reflns_number 101367
_diffrn_reflns_point_group_measured_fraction_full 1.000
_diffrn_reflns_point_group_measured_fraction_max 0.994
_diffrn_reflns_theta_full 25.242
_diffrn_reflns_theta_max 26.370
_diffrn_reflns_theta_min 1.336
_diffrn_source 'MX2 Beamline Australian Synchrotron'
_exptl_absorpt_coefficient_mu 0.102
_exptl_absorpt_correction_T_max 'Value not reported by XDS'
_exptl_absorpt_correction_T_min 'Value not reported by XDS'
_exptl_absorpt_correction_type multi-scan
_exptl_absorpt_process_details 'XDS (Kabsch, 2010)'
_exptl_crystal_colour colourless
_exptl_crystal_density_diffrn 1.092
_exptl_crystal_description plate
_exptl_crystal_F_000 1520
_exptl_crystal_size_max 0.100
_exptl_crystal_size_mid 0.050
_exptl_crystal_size_min 0.030
_refine_diff_density_max 0.331
_refine_diff_density_min -0.377
_refine_diff_density_rms 0.040
_refine_ls_extinction_method none
_refine_ls_goodness_of_fit_ref 1.024
_refine_ls_hydrogen_treatment constr
_refine_ls_matrix_type full
_refine_ls_number_parameters 451
_refine_ls_number_reflns 8551
_refine_ls_number_restraints 0
_refine_ls_restrained_S_all 1.024
_refine_ls_R_factor_all 0.0403
_refine_ls_R_factor_gt 0.0383
_refine_ls_shift/su_max 0.001
_refine_ls_shift/su_mean 0.000
_refine_ls_structure_factor_coef Fsqd
_refine_ls_weighting_details 'w=1/[\s^2^(Fo^2^)+(0.0564P)^2^+1.8079P] where P=(Fo^2^+2Fc^2^)/3'
_refine_ls_weighting_scheme calc
_refine_ls_wR_factor_gt 0.1041
_refine_ls_wR_factor_ref 0.1057
_reflns_Friedel_coverage 0.000
_reflns_number_gt 8019
_reflns_number_total 8551
_reflns_threshold_expression 'I > 2\s(I)'
_cod_data_source_file d4cc04286g2.cif
_cod_data_source_block cj1698
_cod_depositor_comments 'Adding full bibliography for 7133684--7133690.cif.'
_cod_original_cell_volume 4206.5(17)
_cod_original_sg_symbol_H-M 'P 21/n'
_cod_database_code 7133685
_shelx_shelxl_version_number 2018/3
_shelx_space_group_comment
;
The symmetry employed for this shelxl refinement is uniquely defined
by the following loop, which should always be used as a source of
symmetry information in preference to the above space-group names.
They are only intended as comments.
;
_shelx_estimated_absorpt_t_min 0.990
_shelx_estimated_absorpt_t_max 0.997

loop_
_space_group_symop_operation_xyz
'x, y, z'
'-x+1/2, y+1/2, -z+1/2'
'-x, -y, -z'
'x-1/2, -y-1/2, z-1/2'

loop_
_atom_site_label
_atom_site_type_symbol
_atom_site_fract_x
_atom_site_fract_y
_atom_site_fract_z
_atom_site_U_iso_or_equiv
_atom_site_adp_type
_atom_site_occupancy
_atom_site_site_symmetry_order
_atom_site_calc_flag
_atom_site_refinement_flags_posn
_atom_site_refinement_flags_adp
_atom_site_refinement_flags_occupancy
_atom_site_disorder_assembly
_atom_site_disorder_group
Si1 Si 0.31278(2) 0.69732(2) 0.41960(2) 0.02447(9) Uani 1 1 d . . . . .
Mg1 Mg 0.32313(2) 0.73255(3) 0.60850(2) 0.02371(10) Uani 1 1 d . . . . .
N1 N 0.25612(6) 0.76245(7) 0.67147(6) 0.0224(2) Uani 1 1 d . . . . .
N2 N 0.43286(6) 0.75769(7) 0.70029(6) 0.0211(2) Uani 1 1 d . . . . .
C1 C 0.27433(8) 0.67250(10) 0.49565(7) 0.0295(3) Uani 1 1 d . . . . .
H1A H 0.277386 0.601958 0.503054 0.035 Uiso 1 1 calc R U . . .
H1B H 0.214772 0.689133 0.472291 0.035 Uiso 1 1 calc R U . . .
C2 C 0.42728(8) 0.67747(10) 0.45903(8) 0.0317(3) Uani 1 1 d . . . . .
H2A H 0.455228 0.721245 0.503007 0.048 Uiso 1 1 calc R U . . .
H2B H 0.446606 0.689884 0.417681 0.048 Uiso 1 1 calc R U . . .
H2C H 0.439914 0.610909 0.477019 0.048 Uiso 1 1 calc R U . . .
C3 C 0.28759(9) 0.82320(10) 0.38171(8) 0.0336(3) Uani 1 1 d . . . . .
H3A H 0.227464 0.830355 0.354221 0.050 Uiso 1 1 calc R U . . .
H3B H 0.313573 0.836623 0.345463 0.050 Uiso 1 1 calc R U . . .
H3C H 0.308561 0.868423 0.425654 0.050 Uiso 1 1 calc R U . . .
C4 C 0.26447(9) 0.61775(10) 0.33133(8) 0.0324(3) Uani 1 1 d . . . . .
H4A H 0.273547 0.550296 0.347641 0.049 Uiso 1 1 calc R U . . .
H4B H 0.289756 0.630855 0.294472 0.049 Uiso 1 1 calc R U . . .
H4C H 0.204915 0.630589 0.305849 0.049 Uiso 1 1 calc R U . . .
C5 C 0.16743(7) 0.76660(9) 0.62957(7) 0.0236(2) Uani 1 1 d . . . . .
C6 C 0.11894(8) 0.68383(9) 0.62141(7) 0.0265(3) Uani 1 1 d . . . . .
C7 C 0.03371(8) 0.68981(10) 0.57740(8) 0.0311(3) Uani 1 1 d . . . . .
H7 H 0.000470 0.634348 0.571734 0.037 Uiso 1 1 calc R U . . .
C8 C -0.00339(8) 0.77443(11) 0.54195(8) 0.0330(3) Uani 1 1 d . . . . .
H8 H -0.061596 0.777307 0.512655 0.040 Uiso 1 1 calc R U . . .
C9 C 0.04496(8) 0.85507(10) 0.54945(8) 0.0306(3) Uani 1 1 d . . . . .
H9 H 0.019396 0.913162 0.524650 0.037 Uiso 1 1 calc R U . . .
C10 C 0.13065(8) 0.85290(9) 0.59275(7) 0.0264(3) Uani 1 1 d . . . . .
C11 C 0.15663(8) 0.58788(9) 0.65650(8) 0.0297(3) Uani 1 1 d . . . . .
H11 H 0.217029 0.597983 0.688694 0.036 Uiso 1 1 calc R U . . .
C12 C 0.11824(10) 0.54594(11) 0.70994(9) 0.0371(3) Uani 1 1 d . . . . .
H12A H 0.059354 0.533123 0.679103 0.056 Uiso 1 1 calc R U . . .
H12B H 0.124397 0.592009 0.751581 0.056 Uiso 1 1 calc R U . . .
H12C H 0.146471 0.485901 0.733249 0.056 Uiso 1 1 calc R U . . .
C13 C 0.14756(10) 0.51666(10) 0.59108(9) 0.0394(3) Uani 1 1 d . . . . .
H13A H 0.175712 0.456486 0.614128 0.059 Uiso 1 1 calc R U . . .
H13B H 0.172414 0.543999 0.557428 0.059 Uiso 1 1 calc R U . . .
H13C H 0.088742 0.503908 0.559831 0.059 Uiso 1 1 calc R U . . .
C14 C 0.18045(8) 0.94345(10) 0.59756(8) 0.0305(3) Uani 1 1 d . . . . .
H14 H 0.240231 0.927939 0.628208 0.037 Uiso 1 1 calc R U . . .
C15 C 0.15720(10) 1.02441(11) 0.64008(10) 0.0410(3) Uani 1 1 d . . . . .
H15A H 0.098817 1.041259 0.610923 0.061 Uiso 1 1 calc R U . . .
H15B H 0.191742 1.080783 0.643700 0.061 Uiso 1 1 calc R U . . .
H15C H 0.166139 1.003078 0.692877 0.061 Uiso 1 1 calc R U . . .
C16 C 0.16973(9) 0.97597(13) 0.51590(9) 0.0428(4) Uani 1 1 d . . . . .
H16A H 0.190435 0.925892 0.491701 0.064 Uiso 1 1 calc R U . . .
H16B H 0.200932 1.035420 0.520132 0.064 Uiso 1 1 calc R U . . .
H16C H 0.110959 0.987452 0.483525 0.064 Uiso 1 1 calc R U . . .
C17 C 0.50553(7) 0.74979(8) 0.68403(7) 0.0208(2) Uani 1 1 d . . . . .
C18 C 0.54276(7) 0.65934(8) 0.68867(7) 0.0215(2) Uani 1 1 d . . . . .
C19 C 0.60629(7) 0.65046(9) 0.66320(7) 0.0227(2) Uani 1 1 d . . . . .
H19 H 0.631871 0.589637 0.666556 0.027 Uiso 1 1 calc R U . . .
C20 C 0.63333(7) 0.72817(9) 0.63299(7) 0.0221(2) Uani 1 1 d . . . . .
C21 C 0.59770(7) 0.81736(9) 0.63184(7) 0.0224(2) Uani 1 1 d . . . . .
H21 H 0.617012 0.871302 0.613026 0.027 Uiso 1 1 calc R U . . .
C22 C 0.53444(7) 0.83053(8) 0.65739(7) 0.0213(2) Uani 1 1 d . . . . .
C23 C 0.51450(7) 0.57111(8) 0.71903(7) 0.0224(2) Uani 1 1 d . . . . .
H23 H 0.472739 0.592726 0.738933 0.027 Uiso 1 1 calc R U . . .
C24 C 0.47208(8) 0.49740(9) 0.65362(7) 0.0267(3) Uani 1 1 d . . . . .
H24A H 0.424731 0.528151 0.610746 0.032 Uiso 1 1 calc R U . . .
H24B H 0.511720 0.475437 0.632033 0.032 Uiso 1 1 calc R U . . .
C25 C 0.44135(8) 0.41098(9) 0.68470(8) 0.0305(3) Uani 1 1 d . . . . .
H25A H 0.397388 0.432166 0.701055 0.037 Uiso 1 1 calc R U . . .
H25B H 0.416948 0.363234 0.642193 0.037 Uiso 1 1 calc R U . . .
C26 C 0.51077(8) 0.36378(9) 0.75393(8) 0.0303(3) Uani 1 1 d . . . . .
H26A H 0.487624 0.311661 0.774948 0.036 Uiso 1 1 calc R U . . .
H26B H 0.551222 0.334894 0.736099 0.036 Uiso 1 1 calc R U . . .
C27 C 0.55455(8) 0.43655(9) 0.81840(7) 0.0290(3) Uani 1 1 d . . . . .
H27A H 0.602031 0.405179 0.860694 0.035 Uiso 1 1 calc R U . . .
H27B H 0.515881 0.459088 0.840941 0.035 Uiso 1 1 calc R U . . .
C28 C 0.58547(8) 0.52264(9) 0.78725(7) 0.0266(3) Uani 1 1 d . . . . .
H28A H 0.628170 0.501003 0.769358 0.032 Uiso 1 1 calc R U . . .
H28B H 0.611334 0.569779 0.829976 0.032 Uiso 1 1 calc R U . . .
C29 C 0.69825(7) 0.71547(9) 0.60023(7) 0.0237(2) Uani 1 1 d . . . . .
H29 H 0.703686 0.778298 0.576834 0.028 Uiso 1 1 calc R U . . .
C30 C 0.67128(7) 0.64032(9) 0.53436(7) 0.0252(2) Uani 1 1 d . . . . .
H30A H 0.663852 0.577466 0.555422 0.030 Uiso 1 1 calc R U . . .
H30B H 0.617401 0.659468 0.492784 0.030 Uiso 1 1 calc R U . . .
C31 C 0.73518(8) 0.63017(10) 0.49913(7) 0.0289(3) Uani 1 1 d . . . . .
H31A H 0.717370 0.579110 0.458766 0.035 Uiso 1 1 calc R U . . .
H31B H 0.738701 0.691191 0.473470 0.035 Uiso 1 1 calc R U . . .
C32 C 0.82007(8) 0.60524(10) 0.56218(8) 0.0297(3) Uani 1 1 d . . . . .
H32A H 0.817877 0.540975 0.583928 0.036 Uiso 1 1 calc R U . . .
H32B H 0.860928 0.602705 0.538559 0.036 Uiso 1 1 calc R U . . .
C33 C 0.84765(8) 0.67904(10) 0.62786(8) 0.0309(3) Uani 1 1 d . . . . .
H33A H 0.855746 0.741876 0.607190 0.037 Uiso 1 1 calc R U . . .
H33B H 0.901333 0.659021 0.669297 0.037 Uiso 1 1 calc R U . . .
C34 C 0.78375(8) 0.68987(10) 0.66324(7) 0.0274(3) Uani 1 1 d . . . . .
H34A H 0.801963 0.740859 0.703650 0.033 Uiso 1 1 calc R U . . .
H34B H 0.780034 0.628945 0.688932 0.033 Uiso 1 1 calc R U . . .
C35 C 0.49502(7) 0.92890(8) 0.65242(7) 0.0224(2) Uani 1 1 d . . . . .
H35 H 0.469064 0.929956 0.690935 0.027 Uiso 1 1 calc R U . . .
C36 C 0.55693(8) 1.01236(9) 0.67266(8) 0.0271(3) Uani 1 1 d . . . . .
H36A H 0.599577 1.003798 0.726595 0.033 Uiso 1 1 calc R U . . .
H36B H 0.585023 1.011635 0.636459 0.033 Uiso 1 1 calc R U . . .
C37 C 0.51402(8) 1.10926(9) 0.66658(8) 0.0286(3) Uani 1 1 d . . . . .
H37A H 0.490286 1.112285 0.706173 0.034 Uiso 1 1 calc R U . . .
H37B H 0.555272 1.161490 0.677966 0.034 Uiso 1 1 calc R U . . .
C38 C 0.44546(9) 1.12427(9) 0.58537(8) 0.0316(3) Uani 1 1 d . . . . .
H38A H 0.469933 1.128644 0.546390 0.038 Uiso 1 1 calc R U . . .
H38B H 0.416606 1.185527 0.584314 0.038 Uiso 1 1 calc R U . . .
C39 C 0.38338(8) 1.04194(9) 0.56349(8) 0.0308(3) Uani 1 1 d . . . . .
H39A H 0.342137 1.050765 0.508968 0.037 Uiso 1 1 calc R U . . .
H39B H 0.353636 1.042977 0.598280 0.037 Uiso 1 1 calc R U . . .
C40 C 0.42610(8) 0.94468(9) 0.57072(7) 0.0267(3) Uani 1 1 d . . . . .
H40A H 0.449895 0.940782 0.531207 0.032 Uiso 1 1 calc R U . . .
H40B H 0.384507 0.892867 0.559444 0.032 Uiso 1 1 calc R U . . .
C41 C 0.23285(8) 0.78854(10) 0.79109(8) 0.0291(3) Uani 1 1 d . . . . .
H41A H 0.201400 0.848233 0.773165 0.044 Uiso 1 1 calc R U . . .
H41B H 0.266176 0.792158 0.847655 0.044 Uiso 1 1 calc R U . . .
H41C H 0.194481 0.734211 0.779664 0.044 Uiso 1 1 calc R U . . .
C42 C 0.28921(7) 0.77467(8) 0.74903(7) 0.0227(2) Uani 1 1 d . . . . .
C43 C 0.37454(7) 0.77771(9) 0.79576(7) 0.0235(2) Uani 1 1 d . . . . .
H43 H 0.389292 0.784212 0.850396 0.028 Uiso 1 1 calc R U . . .
C44 C 0.44152(7) 0.77254(8) 0.77360(7) 0.0224(2) Uani 1 1 d . . . . .
C45 C 0.52712(8) 0.78591(10) 0.83815(7) 0.0286(3) Uani 1 1 d . . . . .
H45A H 0.560653 0.728710 0.841428 0.043 Uiso 1 1 calc R U . . .
H45B H 0.522635 0.795447 0.888201 0.043 Uiso 1 1 calc R U . . .
H45C H 0.553439 0.842223 0.826591 0.043 Uiso 1 1 calc R U . . .

loop_
_atom_site_aniso_label
_atom_site_aniso_U_11
_atom_site_aniso_U_22
_atom_site_aniso_U_33
_atom_site_aniso_U_23
_atom_site_aniso_U_13
_atom_site_aniso_U_12
Si1 0.02443(17) 0.02748(18) 0.02375(17) -0.00105(13) 0.01213(14) -0.00055(13)
Mg1 0.0219(2) 0.0284(2) 0.0240(2) -0.00080(16) 0.01255(16) 0.00036(16)
N1 0.0215(5) 0.0238(5) 0.0253(5) 0.0006(4) 0.0131(4) 0.0017(4)
N2 0.0202(5) 0.0214(5) 0.0252(5) 0.0013(4) 0.0129(4) 0.0006(4)
C1 0.0281(6) 0.0360(7) 0.0271(6) -0.0034(5) 0.0140(5) -0.0040(5)
C2 0.0291(6) 0.0374(7) 0.0314(7) 0.0006(6) 0.0151(5) 0.0015(5)
C3 0.0373(7) 0.0317(7) 0.0328(7) -0.0001(5) 0.0154(6) 0.0029(6)
C4 0.0385(7) 0.0325(7) 0.0276(6) -0.0014(5) 0.0150(6) -0.0021(6)
C5 0.0225(6) 0.0284(6) 0.0246(6) -0.0020(5) 0.0144(5) 0.0019(5)
C6 0.0278(6) 0.0282(6) 0.0291(6) -0.0038(5) 0.0173(5) -0.0001(5)
C7 0.0264(6) 0.0343(7) 0.0364(7) -0.0069(6) 0.0168(6) -0.0043(5)
C8 0.0226(6) 0.0424(8) 0.0342(7) -0.0051(6) 0.0117(5) 0.0005(5)
C9 0.0259(6) 0.0342(7) 0.0318(7) 0.0012(5) 0.0118(5) 0.0053(5)
C10 0.0258(6) 0.0288(6) 0.0273(6) -0.0009(5) 0.0137(5) 0.0017(5)
C11 0.0310(6) 0.0269(6) 0.0374(7) -0.0011(5) 0.0202(6) -0.0020(5)
C12 0.0456(8) 0.0338(7) 0.0406(8) -0.0007(6) 0.0265(7) -0.0039(6)
C13 0.0536(9) 0.0293(7) 0.0484(8) -0.0024(6) 0.0343(7) 0.0015(6)
C14 0.0257(6) 0.0297(7) 0.0348(7) 0.0063(5) 0.0110(5) 0.0026(5)
C15 0.0433(8) 0.0301(7) 0.0487(9) -0.0018(6) 0.0178(7) -0.0014(6)
C16 0.0349(7) 0.0531(9) 0.0422(8) 0.0142(7) 0.0175(6) -0.0003(7)
C17 0.0188(5) 0.0237(6) 0.0212(5) -0.0005(4) 0.0095(4) -0.0006(4)
C18 0.0222(5) 0.0217(6) 0.0221(5) 0.0004(4) 0.0107(5) -0.0009(4)
C19 0.0231(6) 0.0218(6) 0.0259(6) 0.0006(5) 0.0129(5) 0.0021(4)
C20 0.0210(5) 0.0247(6) 0.0229(5) -0.0002(4) 0.0112(5) -0.0006(4)
C21 0.0241(6) 0.0225(6) 0.0235(6) 0.0006(4) 0.0128(5) -0.0021(4)
C22 0.0218(5) 0.0219(6) 0.0210(5) -0.0006(4) 0.0097(4) -0.0005(4)
C23 0.0237(6) 0.0215(6) 0.0260(6) 0.0015(5) 0.0144(5) 0.0006(4)
C24 0.0290(6) 0.0254(6) 0.0259(6) 0.0018(5) 0.0114(5) -0.0033(5)
C25 0.0322(7) 0.0266(6) 0.0310(6) 0.0013(5) 0.0113(5) -0.0074(5)
C26 0.0372(7) 0.0225(6) 0.0315(7) 0.0026(5) 0.0145(6) -0.0024(5)
C27 0.0340(7) 0.0258(6) 0.0263(6) 0.0034(5) 0.0114(5) -0.0021(5)
C28 0.0279(6) 0.0247(6) 0.0265(6) 0.0019(5) 0.0103(5) -0.0024(5)
C29 0.0248(6) 0.0232(6) 0.0283(6) 0.0007(5) 0.0162(5) -0.0004(5)
C30 0.0223(6) 0.0314(6) 0.0243(6) -0.0013(5) 0.0119(5) 0.0008(5)
C31 0.0269(6) 0.0371(7) 0.0271(6) -0.0046(5) 0.0156(5) -0.0011(5)
C32 0.0234(6) 0.0363(7) 0.0335(7) -0.0084(5) 0.0159(5) -0.0011(5)
C33 0.0229(6) 0.0400(7) 0.0334(7) -0.0103(6) 0.0151(5) -0.0049(5)
C34 0.0235(6) 0.0335(7) 0.0280(6) -0.0067(5) 0.0135(5) -0.0028(5)
C35 0.0238(6) 0.0212(6) 0.0257(6) 0.0006(4) 0.0137(5) 0.0005(4)
C36 0.0262(6) 0.0218(6) 0.0344(6) -0.0008(5) 0.0134(5) -0.0010(5)
C37 0.0318(6) 0.0218(6) 0.0368(7) -0.0012(5) 0.0189(6) -0.0007(5)
C38 0.0372(7) 0.0230(6) 0.0382(7) 0.0050(5) 0.0189(6) 0.0050(5)
C39 0.0286(6) 0.0287(7) 0.0342(7) 0.0048(5) 0.0119(5) 0.0054(5)
C40 0.0270(6) 0.0250(6) 0.0285(6) 0.0006(5) 0.0118(5) 0.0004(5)
C41 0.0260(6) 0.0380(7) 0.0289(6) -0.0037(5) 0.0169(5) 0.0009(5)
C42 0.0254(6) 0.0205(5) 0.0275(6) 0.0004(4) 0.0161(5) 0.0011(4)
C43 0.0253(6) 0.0249(6) 0.0237(6) -0.0003(5) 0.0136(5) 0.0012(5)
C44 0.0233(6) 0.0190(5) 0.0263(6) 0.0010(4) 0.0116(5) 0.0008(4)
C45 0.0237(6) 0.0368(7) 0.0270(6) -0.0035(5) 0.0121(5) -0.0007(5)

loop_
_atom_type_symbol
_atom_type_description
_atom_type_scat_dispersion_real
_atom_type_scat_dispersion_imag
_atom_type_scat_source
C C 0.0033 0.0016 'International Tables Vol C Tables 4.2.6.8 and 6.1.1.4'
H H 0.0000 0.0000 'International Tables Vol C Tables 4.2.6.8 and 6.1.1.4'
N N 0.0061 0.0033 'International Tables Vol C Tables 4.2.6.8 and 6.1.1.4'
Mg Mg 0.0486 0.0363 'International Tables Vol C Tables 4.2.6.8 and 6.1.1.4'
Si Si 0.0817 0.0704 'International Tables Vol C Tables 4.2.6.8 and 6.1.1.4'

loop_
_geom_angle_atom_site_label_1
_geom_angle_atom_site_label_2
_geom_angle_atom_site_label_3
_geom_angle
_geom_angle_site_symmetry_1
_geom_angle_site_symmetry_3
_geom_angle_publ_flag
C1 Si1 C2 110.46(7) . . ?
C1 Si1 C3 111.18(6) . . ?
C2 Si1 C3 109.82(7) . . ?
C1 Si1 C4 112.86(6) . . ?
C2 Si1 C4 106.88(7) . . ?
C3 Si1 C4 105.44(7) . . ?
N1 Mg1 N2 93.33(5) . . ?
N1 Mg1 C1 124.57(5) . . ?
N2 Mg1 C1 141.04(5) . . ?
C42 N1 C5 118.90(10) . . ?
C42 N1 Mg1 123.78(8) . . ?
C5 N1 Mg1 117.27(8) . . ?
C44 N2 C17 119.40(10) . . ?
C44 N2 Mg1 124.45(8) . . ?
C17 N2 Mg1 115.89(8) . . ?
Si1 C1 Mg1 124.82(7) . . ?
Si1 C1 H1A 106.1 . . ?
Mg1 C1 H1A 106.1 . . ?
Si1 C1 H1B 106.1 . . ?
Mg1 C1 H1B 106.1 . . ?
H1A C1 H1B 106.3 . . ?
Si1 C2 H2A 109.5 . . ?
Si1 C2 H2B 109.5 . . ?
H2A C2 H2B 109.5 . . ?
Si1 C2 H2C 109.5 . . ?
H2A C2 H2C 109.5 . . ?
H2B C2 H2C 109.5 . . ?
Si1 C3 H3A 109.5 . . ?
Si1 C3 H3B 109.5 . . ?
H3A C3 H3B 109.5 . . ?
Si1 C3 H3C 109.5 . . ?
H3A C3 H3C 109.5 . . ?
H3B C3 H3C 109.5 . . ?
Si1 C4 H4A 109.5 . . ?
Si1 C4 H4B 109.5 . . ?
H4A C4 H4B 109.5 . . ?
Si1 C4 H4C 109.5 . . ?
H4A C4 H4C 109.5 . . ?
H4B C4 H4C 109.5 . . ?
C10 C5 C6 120.43(12) . . ?
C10 C5 N1 118.99(11) . . ?
C6 C5 N1 120.46(11) . . ?
C7 C6 C5 118.68(12) . . ?
C7 C6 C11 119.10(12) . . ?
C5 C6 C11 122.19(11) . . ?
C8 C7 C6 121.50(13) . . ?
C8 C7 H7 119.3 . . ?
C6 C7 H7 119.3 . . ?
C7 C8 C9 119.38(12) . . ?
C7 C8 H8 120.3 . . ?
C9 C8 H8 120.3 . . ?
C8 C9 C10 121.41(13) . . ?
C8 C9 H9 119.3 . . ?
C10 C9 H9 119.3 . . ?
C9 C10 C5 118.59(12) . . ?
C9 C10 C14 118.83(12) . . ?
C5 C10 C14 122.58(11) . . ?
C6 C11 C13 109.89(12) . . ?
C6 C11 C12 112.53(11) . . ?
C13 C11 C12 110.11(11) . . ?
C6 C11 H11 108.1 . . ?
C13 C11 H11 108.1 . . ?
C12 C11 H11 108.1 . . ?
C11 C12 H12A 109.5 . . ?
C11 C12 H12B 109.5 . . ?
H12A C12 H12B 109.5 . . ?
C11 C12 H12C 109.5 . . ?
H12A C12 H12C 109.5 . . ?
H12B C12 H12C 109.5 . . ?
C11 C13 H13A 109.5 . . ?
C11 C13 H13B 109.5 . . ?
H13A C13 H13B 109.5 . . ?
C11 C13 H13C 109.5 . . ?
H13A C13 H13C 109.5 . . ?
H13B C13 H13C 109.5 . . ?
C10 C14 C16 110.73(12) . . ?
C10 C14 C15 111.69(11) . . ?
C16 C14 C15 110.56(12) . . ?
C10 C14 H14 107.9 . . ?
C16 C14 H14 107.9 . . ?
C15 C14 H14 107.9 . . ?
C14 C15 H15A 109.5 . . ?
C14 C15 H15B 109.5 . . ?
H15A C15 H15B 109.5 . . ?
C14 C15 H15C 109.5 . . ?
H15A C15 H15C 109.5 . . ?
H15B C15 H15C 109.5 . . ?
C14 C16 H16A 109.5 . . ?
C14 C16 H16B 109.5 . . ?
H16A C16 H16B 109.5 . . ?
C14 C16 H16C 109.5 . . ?
H16A C16 H16C 109.5 . . ?
H16B C16 H16C 109.5 . . ?
C18 C17 C22 120.50(10) . . ?
C18 C17 N2 119.40(10) . . ?
C22 C17 N2 119.88(10) . . ?
C19 C18 C17 118.75(11) . . ?
C19 C18 C23 119.33(10) . . ?
C17 C18 C23 121.91(10) . . ?
C20 C19 C18 121.89(11) . . ?
C20 C19 H19 119.1 . . ?
C18 C19 H19 119.1 . . ?
C21 C20 C19 118.14(11) . . ?
C21 C20 C29 120.80(10) . . ?
C19 C20 C29 121.04(11) . . ?
C20 C21 C22 122.29(11) . . ?
C20 C21 H21 118.9 . . ?
C22 C21 H21 118.9 . . ?
C21 C22 C17 118.30(11) . . ?
C21 C22 C35 120.56(10) . . ?
C17 C22 C35 121.07(10) . . ?
C18 C23 C28 112.53(10) . . ?
C18 C23 C24 111.74(10) . . ?
C28 C23 C24 109.67(10) . . ?
C18 C23 H23 107.6 . . ?
C28 C23 H23 107.6 . . ?
C24 C23 H23 107.6 . . ?
C25 C24 C23 110.90(10) . . ?
C25 C24 H24A 109.5 . . ?
C23 C24 H24A 109.5 . . ?
C25 C24 H24B 109.5 . . ?
C23 C24 H24B 109.5 . . ?
H24A C24 H24B 108.0 . . ?
C26 C25 C24 111.95(11) . . ?
C26 C25 H25A 109.2 . . ?
C24 C25 H25A 109.2 . . ?
C26 C25 H25B 109.2 . . ?
C24 C25 H25B 109.2 . . ?
H25A C25 H25B 107.9 . . ?
C27 C26 C25 111.07(11) . . ?
C27 C26 H26A 109.4 . . ?
C25 C26 H26A 109.4 . . ?
C27 C26 H26B 109.4 . . ?
C25 C26 H26B 109.4 . . ?
H26A C26 H26B 108.0 . . ?
C26 C27 C28 111.45(11) . . ?
C26 C27 H27A 109.3 . . ?
C28 C27 H27A 109.3 . . ?
C26 C27 H27B 109.3 . . ?
C28 C27 H27B 109.3 . . ?
H27A C27 H27B 108.0 . . ?
C27 C28 C23 111.27(10) . . ?
C27 C28 H28A 109.4 . . ?
C23 C28 H28A 109.4 . . ?
C27 C28 H28B 109.4 . . ?
C23 C28 H28B 109.4 . . ?
H28A C28 H28B 108.0 . . ?
C20 C29 C34 112.93(10) . . ?
C20 C29 C30 111.37(10) . . ?
C34 C29 C30 110.14(10) . . ?
C20 C29 H29 107.4 . . ?
C34 C29 H29 107.4 . . ?
C30 C29 H29 107.4 . . ?
C31 C30 C29 111.45(10) . . ?
C31 C30 H30A 109.3 . . ?
C29 C30 H30A 109.3 . . ?
C31 C30 H30B 109.3 . . ?
C29 C30 H30B 109.3 . . ?
H30A C30 H30B 108.0 . . ?
C32 C31 C30 110.89(10) . . ?
C32 C31 H31A 109.5 . . ?
C30 C31 H31A 109.5 . . ?
C32 C31 H31B 109.5 . . ?
C30 C31 H31B 109.5 . . ?
H31A C31 H31B 108.1 . . ?
C33 C32 C31 111.19(11) . . ?
C33 C32 H32A 109.4 . . ?
C31 C32 H32A 109.4 . . ?
C33 C32 H32B 109.4 . . ?
C31 C32 H32B 109.4 . . ?
H32A C32 H32B 108.0 . . ?
C32 C33 C34 111.38(10) . . ?
C32 C33 H33A 109.4 . . ?
C34 C33 H33A 109.4 . . ?
C32 C33 H33B 109.4 . . ?
C34 C33 H33B 109.4 . . ?
H33A C33 H33B 108.0 . . ?
C33 C34 C29 111.22(11) . . ?
C33 C34 H34A 109.4 . . ?
C29 C34 H34A 109.4 . . ?
C33 C34 H34B 109.4 . . ?
C29 C34 H34B 109.4 . . ?
H34A C34 H34B 108.0 . . ?
C22 C35 C40 110.38(10) . . ?
C22 C35 C36 113.73(10) . . ?
C40 C35 C36 109.58(10) . . ?
C22 C35 H35 107.6 . . ?
C40 C35 H35 107.6 . . ?
C36 C35 H35 107.6 . . ?
C37 C36 C35 111.49(10) . . ?
C37 C36 H36A 109.3 . . ?
C35 C36 H36A 109.3 . . ?
C37 C36 H36B 109.3 . . ?
C35 C36 H36B 109.3 . . ?
H36A C36 H36B 108.0 . . ?
C38 C37 C36 111.38(11) . . ?
C38 C37 H37A 109.4 . . ?
C36 C37 H37A 109.4 . . ?
C38 C37 H37B 109.4 . . ?
C36 C37 H37B 109.4 . . ?
H37A C37 H37B 108.0 . . ?
C37 C38 C39 111.01(11) . . ?
C37 C38 H38A 109.4 . . ?
C39 C38 H38A 109.4 . . ?
C37 C38 H38B 109.4 . . ?
C39 C38 H38B 109.4 . . ?
H38A C38 H38B 108.0 . . ?
C38 C39 C40 111.44(11) . . ?
C38 C39 H39A 109.3 . . ?
C40 C39 H39A 109.3 . . ?
C38 C39 H39B 109.3 . . ?
C40 C39 H39B 109.3 . . ?
H39A C39 H39B 108.0 . . ?
C39 C40 C35 112.25(10) . . ?
C39 C40 H40A 109.2 . . ?
C35 C40 H40A 109.2 . . ?
C39 C40 H40B 109.2 . . ?
C35 C40 H40B 109.2 . . ?
H40A C40 H40B 107.9 . . ?
C42 C41 H41A 109.5 . . ?
C42 C41 H41B 109.5 . . ?
H41A C41 H41B 109.5 . . ?
C42 C41 H41C 109.5 . . ?
H41A C41 H41C 109.5 . . ?
H41B C41 H41C 109.5 . . ?
N1 C42 C43 124.33(11) . . ?
N1 C42 C41 119.38(11) . . ?
C43 C42 C41 116.27(11) . . ?
C42 C43 C44 129.53(11) . . ?
C42 C43 H43 115.2 . . ?
C44 C43 H43 115.2 . . ?
N2 C44 C43 123.61(11) . . ?
N2 C44 C45 119.80(11) . . ?
C43 C44 C45 116.58(11) . . ?
C44 C45 H45A 109.5 . . ?
C44 C45 H45B 109.5 . . ?
H45A C45 H45B 109.5 . . ?
C44 C45 H45C 109.5 . . ?
H45A C45 H45C 109.5 . . ?
H45B C45 H45C 109.5 . . ?

loop_
_geom_bond_atom_site_label_1
_geom_bond_atom_site_label_2
_geom_bond_distance
_geom_bond_site_symmetry_2
_geom_bond_publ_flag
Si1 C1 1.8425(13) . ?
Si1 C2 1.8730(14) . ?
Si1 C3 1.8743(15) . ?
Si1 C4 1.8791(14) . ?
Mg1 N1 2.0264(11) . ?
Mg1 N2 2.0299(14) . ?
Mg1 C1 2.1002(14) . ?
N1 C42 1.3351(16) . ?
N1 C5 1.4414(16) . ?
N2 C44 1.3319(16) . ?
N2 C17 1.4417(15) . ?
C1 H1A 0.9900 . ?
C1 H1B 0.9900 . ?
C2 H2A 0.9800 . ?
C2 H2B 0.9800 . ?
C2 H2C 0.9800 . ?
C3 H3A 0.9800 . ?
C3 H3B 0.9800 . ?
C3 H3C 0.9800 . ?
C4 H4A 0.9800 . ?
C4 H4B 0.9800 . ?
C4 H4C 0.9800 . ?
C5 C10 1.4053(18) . ?
C5 C6 1.4073(18) . ?
C6 C7 1.3955(19) . ?
C6 C11 1.5173(18) . ?
C7 C8 1.379(2) . ?
C7 H7 0.9500 . ?
C8 C9 1.384(2) . ?
C8 H8 0.9500 . ?
C9 C10 1.3982(18) . ?
C9 H9 0.9500 . ?
C10 C14 1.5195(18) . ?
C11 C13 1.5312(19) . ?
C11 C12 1.5346(18) . ?
C11 H11 1.0000 . ?
C12 H12A 0.9800 . ?
C12 H12B 0.9800 . ?
C12 H12C 0.9800 . ?
C13 H13A 0.9800 . ?
C13 H13B 0.9800 . ?
C13 H13C 0.9800 . ?
C14 C16 1.529(2) . ?
C14 C15 1.529(2) . ?
C14 H14 1.0000 . ?
C15 H15A 0.9800 . ?
C15 H15B 0.9800 . ?
C15 H15C 0.9800 . ?
C16 H16A 0.9800 . ?
C16 H16B 0.9800 . ?
C16 H16C 0.9800 . ?
C17 C18 1.4073(17) . ?
C17 C22 1.4076(16) . ?
C18 C19 1.3941(16) . ?
C18 C23 1.5207(16) . ?
C19 C20 1.3926(17) . ?
C19 H19 0.9500 . ?
C20 C21 1.3887(17) . ?
C20 C29 1.5170(16) . ?
C21 C22 1.3972(16) . ?
C21 H21 0.9500 . ?
C22 C35 1.5224(16) . ?
C23 C28 1.5340(17) . ?
C23 C24 1.5372(17) . ?
C23 H23 1.0000 . ?
C24 C25 1.5292(17) . ?
C24 H24A 0.9900 . ?
C24 H24B 0.9900 . ?
C25 C26 1.5230(19) . ?
C25 H25A 0.9900 . ?
C25 H25B 0.9900 . ?
C26 C27 1.5224(18) . ?
C26 H26A 0.9900 . ?
C26 H26B 0.9900 . ?
C27 C28 1.5281(17) . ?
C27 H27A 0.9900 . ?
C27 H27B 0.9900 . ?
C28 H28A 0.9900 . ?
C28 H28B 0.9900 . ?
C29 C34 1.5330(18) . ?
C29 C30 1.5361(17) . ?
C29 H29 1.0000 . ?
C30 C31 1.5301(16) . ?
C30 H30A 0.9900 . ?
C30 H30B 0.9900 . ?
C31 C32 1.5240(19) . ?
C31 H31A 0.9900 . ?
C31 H31B 0.9900 . ?
C32 C33 1.5208(18) . ?
C32 H32A 0.9900 . ?
C32 H32B 0.9900 . ?
C33 C34 1.5331(17) . ?
C33 H33A 0.9900 . ?
C33 H33B 0.9900 . ?
C34 H34A 0.9900 . ?
C34 H34B 0.9900 . ?
C35 C40 1.5330(18) . ?
C35 C36 1.5347(17) . ?
C35 H35 1.0000 . ?
C36 C37 1.5293(17) . ?
C36 H36A 0.9900 . ?
C36 H36B 0.9900 . ?
C37 C38 1.523(2) . ?
C37 H37A 0.9900 . ?
C37 H37B 0.9900 . ?
C38 C39 1.5238(19) . ?
C38 H38A 0.9900 . ?
C38 H38B 0.9900 . ?
C39 C40 1.5295(17) . ?
C39 H39A 0.9900 . ?
C39 H39B 0.9900 . ?
C40 H40A 0.9900 . ?
C40 H40B 0.9900 . ?
C41 C42 1.5136(16) . ?
C41 H41A 0.9800 . ?
C41 H41B 0.9800 . ?
C41 H41C 0.9800 . ?
C42 C43 1.4035(18) . ?
C43 C44 1.4084(17) . ?
C43 H43 0.9500 . ?
C44 C45 1.5150(18) . ?
C45 H45A 0.9800 . ?
C45 H45B 0.9800 . ?
C45 H45C 0.9800 . ?

loop_
_geom_torsion_atom_site_label_1
_geom_torsion_atom_site_label_2
_geom_torsion_atom_site_label_3
_geom_torsion_atom_site_label_4
_geom_torsion
_geom_torsion_site_symmetry_1
_geom_torsion_site_symmetry_2
_geom_torsion_site_symmetry_3
_geom_torsion_site_symmetry_4
_geom_torsion_publ_flag
C2 Si1 C1 Mg1 52.17(11) . . . . ?
C3 Si1 C1 Mg1 -70.01(10) . . . . ?
C4 Si1 C1 Mg1 171.75(8) . . . . ?
C42 N1 C5 C10 97.46(13) . . . . ?
Mg1 N1 C5 C10 -85.05(12) . . . . ?
C42 N1 C5 C6 -86.57(14) . . . . ?
Mg1 N1 C5 C6 90.92(12) . . . . ?
C10 C5 C6 C7 -1.21(18) . . . . ?
N1 C5 C6 C7 -177.12(11) . . . . ?
C10 C5 C6 C11 176.67(11) . . . . ?
N1 C5 C6 C11 0.76(18) . . . . ?
C5 C6 C7 C8 0.21(19) . . . . ?
C11 C6 C7 C8 -177.74(12) . . . . ?
C6 C7 C8 C9 0.6(2) . . . . ?
C7 C8 C9 C10 -0.5(2) . . . . ?
C8 C9 C10 C5 -0.48(19) . . . . ?
C8 C9 C10 C14 178.95(12) . . . . ?
C6 C5 C10 C9 1.34(18) . . . . ?
N1 C5 C10 C9 177.31(11) . . . . ?
C6 C5 C10 C14 -178.07(11) . . . . ?
N1 C5 C10 C14 -2.10(18) . . . . ?
C7 C6 C11 C13 66.04(15) . . . . ?
C5 C6 C11 C13 -111.83(14) . . . . ?
C7 C6 C11 C12 -57.05(16) . . . . ?
C5 C6 C11 C12 125.08(13) . . . . ?
C9 C10 C14 C16 -59.26(16) . . . . ?
C5 C10 C14 C16 120.15(14) . . . . ?
C9 C10 C14 C15 64.42(16) . . . . ?
C5 C10 C14 C15 -116.17(13) . . . . ?
C44 N2 C17 C18 88.49(14) . . . . ?
Mg1 N2 C17 C18 -86.04(12) . . . . ?
C44 N2 C17 C22 -96.83(13) . . . . ?
Mg1 N2 C17 C22 88.64(11) . . . . ?
C22 C17 C18 C19 -2.76(17) . . . . ?
N2 C17 C18 C19 171.89(10) . . . . ?
C22 C17 C18 C23 178.49(10) . . . . ?
N2 C17 C18 C23 -6.87(17) . . . . ?
C17 C18 C19 C20 -0.43(18) . . . . ?
C23 C18 C19 C20 178.36(11) . . . . ?
C18 C19 C20 C21 2.84(18) . . . . ?
C18 C19 C20 C29 -175.57(11) . . . . ?
C19 C20 C21 C22 -2.13(18) . . . . ?
C29 C20 C21 C22 176.27(11) . . . . ?
C20 C21 C22 C17 -0.94(18) . . . . ?
C20 C21 C22 C35 -177.82(11) . . . . ?
C18 C17 C22 C21 3.42(17) . . . . ?
N2 C17 C22 C21 -171.20(10) . . . . ?
C18 C17 C22 C35 -179.72(10) . . . . ?
N2 C17 C22 C35 5.66(17) . . . . ?
C19 C18 C23 C28 56.57(15) . . . . ?
C17 C18 C23 C28 -124.69(12) . . . . ?
C19 C18 C23 C24 -67.33(14) . . . . ?
C17 C18 C23 C24 111.41(13) . . . . ?
C18 C23 C24 C25 -177.93(10) . . . . ?
C28 C23 C24 C25 56.57(13) . . . . ?
C23 C24 C25 C26 -56.01(15) . . . . ?
C24 C25 C26 C27 54.56(15) . . . . ?
C25 C26 C27 C28 -54.56(15) . . . . ?
C26 C27 C28 C23 56.54(14) . . . . ?
C18 C23 C28 C27 177.89(10) . . . . ?
C24 C23 C28 C27 -57.07(13) . . . . ?
C21 C20 C29 C34 113.85(13) . . . . ?
C19 C20 C29 C34 -67.79(15) . . . . ?
C21 C20 C29 C30 -121.60(12) . . . . ?
C19 C20 C29 C30 56.76(15) . . . . ?
C20 C29 C30 C31 177.83(10) . . . . ?
C34 C29 C30 C31 -56.07(13) . . . . ?
C29 C30 C31 C32 56.38(14) . . . . ?
C30 C31 C32 C33 -55.87(15) . . . . ?
C31 C32 C33 C34 55.77(15) . . . . ?
C32 C33 C34 C29 -55.90(15) . . . . ?
C20 C29 C34 C33 -179.23(10) . . . . ?
C30 C29 C34 C33 55.56(14) . . . . ?
C21 C22 C35 C40 84.58(13) . . . . ?
C17 C22 C35 C40 -92.21(13) . . . . ?
C21 C22 C35 C36 -39.05(15) . . . . ?
C17 C22 C35 C36 144.16(11) . . . . ?
C22 C35 C36 C37 179.90(10) . . . . ?
C40 C35 C36 C37 55.84(14) . . . . ?
C35 C36 C37 C38 -56.84(14) . . . . ?
C36 C37 C38 C39 55.51(14) . . . . ?
C37 C38 C39 C40 -54.48(15) . . . . ?
C38 C39 C40 C35 55.19(14) . . . . ?
C22 C35 C40 C39 178.78(10) . . . . ?
C36 C35 C40 C39 -55.21(13) . . . . ?
C5 N1 C42 C43 -176.20(11) . . . . ?
Mg1 N1 C42 C43 6.49(17) . . . . ?
C5 N1 C42 C41 2.40(16) . . . . ?
Mg1 N1 C42 C41 -174.92(9) . . . . ?
N1 C42 C43 C44 2.5(2) . . . . ?
C41 C42 C43 C44 -176.18(12) . . . . ?
C17 N2 C44 C43 -177.56(11) . . . . ?
Mg1 N2 C44 C43 -3.53(16) . . . . ?
C17 N2 C44 C45 3.06(16) . . . . ?
Mg1 N2 C44 C45 177.09(9) . . . . ?
C42 C43 C44 N2 -4.1(2) . . . . ?
C42 C43 C44 C45 175.28(12) . . . . ?
